data_1521962
loop_
_publ_author_name
'Sooryanarayana, K.'
'Guru Row, T.N.'
'Varma, K.B.R.'

_publ_section_title
;
 Structural phase transitions in Bi2 V1-x Gex Co5.5-x/2 (x = 0.2, 0.4 and
 0.6) single crystals: X-ray crystallographic study
;
_journal_name_full 'Materials Research Bulletin'
_journal_page_first 425
_journal_page_last 432
_journal_volume 34
_journal_year 1999
_chemical_formula_sum 'Bi2 Ge0.2 O5.4 V0.8'
_chemical_name_systematic 'Bi2 (V0.8 Ge0.2) O5.4'
_space_group_IT_number 41
_symmetry_space_group_name_Hall 'A 2 -2ab'
_symmetry_space_group_name_H-M 'A b a 2'
_cell_angle_alpha 90
_cell_angle_beta 90
_cell_angle_gamma 90
_cell_formula_units_Z 4
_cell_length_a 5.577
_cell_length_b 15.346
_cell_length_c 5.5414
_cell_volume 474.259
_citation_journal_id_ASTM MRBUAC
_cod_data_source_file Sooryanarayana_MRBUAC_1999_531.cif
_cod_data_source_block Bi2Ge0.2O5.4V0.8
_cod_original_cell_volume 474.2587
_cod_database_code 1521962

loop_
_symmetry_equiv_pos_as_xyz
x,y,z
-x,-y,z
-x+1/2,y+1/2,z
x+1/2,-y+1/2,z
x,y+1/2,z+1/2
-x,-y+1/2,z+1/2
-x+1/2,y+1,z+1/2
x+1/2,-y+1,z+1/2

loop_
_atom_site_label
_atom_site_type_symbol
_atom_site_fract_x
_atom_site_fract_y
_atom_site_fract_z
_atom_site_occupancy
_atom_site_U_iso_or_equiv
V1 V+5 0.0398 0 0.0395 0.4 0.0
Ge1 Ge+4 0.0398 0 0.0395 0.1 0.0
O3 O-2 0.8058 -0.0335 0.7947 0.7 0.0
O1 O-2 0.7492 0.249 0.7926 1 0.0
Bi1 Bi+3 0.5019 0.1688 0.0155 1 0.0
O2 O-2 0.1045 -0.0854 0.1119 1 0.0
